data_4029431
loop_
_publ_author_name
'Orejarena Pacheco, Julio Cesar'
'Opatz, Till'

_publ_section_title
;
 Ring Expansion of 1,2,3,4-Tetrahydroisoquinolines to
 Dibenzo[c,f]azonines. An Unexpected [1,4]-Sigmatropic Rearrangement of
 Nitrile-Stabilized Ammonium Ylides.
;
_journal_issue 11
_journal_name_full 'The Journal of organic chemistry'
_journal_page_first 5182
_journal_page_last 5192
_journal_paper_doi 10.1021/jo500749x
_journal_volume 79
_journal_year 2014
_chemical_formula_moiety 'C20 H22 N2 O2'
_chemical_formula_sum 'C20 H22 N2 O2'
_chemical_formula_weight 322.39
_chemical_name_systematic
;

 ?

;
_space_group_crystal_system monoclinic
_space_group_IT_number 14
_space_group_name_Hall '-P 2ybc'
_space_group_name_H-M_alt 'P 1 21/c 1'
_symmetry_space_group_name_Hall '-P 2ybc'
_symmetry_space_group_name_H-M 'P 1 21/c 1'
_atom_sites_solution_hydrogens geom
_audit_creation_method SHELXL-2013
_cell_angle_alpha 90
_cell_angle_beta 107.576(2)
_cell_angle_gamma 90
_cell_formula_units_Z 4
_cell_length_a 14.3891(8)
_cell_length_b 9.2391(6)
_cell_length_c 13.2215(9)
_cell_measurement_reflns_used 3255
_cell_measurement_temperature 173(2)
_cell_measurement_theta_max 27.84
_cell_measurement_theta_min 2.66
_cell_volume 1675.64(18)
_computing_cell_refinement 'APEX 2 Suite'
_computing_data_collection 'APEX 2 Suite'
_computing_data_reduction 'APEX 2 Suite'
_computing_structure_refinement 'SHELXL-2013 (Sheldrick, 2013)'
_computing_structure_solution 'SHELXS-2013 (Sheldrick, 2013)'
_diffrn_ambient_temperature 173(2)
_diffrn_measured_fraction_theta_full 1.000
_diffrn_measured_fraction_theta_max 0.998
_diffrn_measurement_device_type 'smart CCD'
_diffrn_measurement_method CCD-scans
_diffrn_radiation_type MoK\a
_diffrn_radiation_wavelength 0.71073
_diffrn_reflns_av_R_equivalents 0.0258
_diffrn_reflns_av_unetI/netI 0.0279
_diffrn_reflns_Laue_measured_fraction_full 1.000
_diffrn_reflns_Laue_measured_fraction_max 0.998
_diffrn_reflns_limit_h_max 18
_diffrn_reflns_limit_h_min -12
_diffrn_reflns_limit_k_max 12
_diffrn_reflns_limit_k_min -6
_diffrn_reflns_limit_l_max 17
_diffrn_reflns_limit_l_min -17
_diffrn_reflns_number 12087
_diffrn_reflns_point_group_measured_fraction_full 1.000
_diffrn_reflns_point_group_measured_fraction_max 0.998
_diffrn_reflns_theta_full 25.242
_diffrn_reflns_theta_max 27.875
_diffrn_reflns_theta_min 2.658
_diffrn_source 'sealed tube'
_exptl_absorpt_coefficient_mu 0.083
_exptl_absorpt_correction_type none
_exptl_crystal_colour colourless
_exptl_crystal_density_diffrn 1.278
_exptl_crystal_description block
_exptl_crystal_F_000 688
_exptl_crystal_size_max 0.290
_exptl_crystal_size_mid 0.220
_exptl_crystal_size_min 0.200
_refine_diff_density_max 0.225
_refine_diff_density_min -0.187
_refine_diff_density_rms 0.038
_refine_ls_extinction_method none
_refine_ls_goodness_of_fit_ref 1.038
_refine_ls_hydrogen_treatment constr
_refine_ls_matrix_type full
_refine_ls_number_parameters 220
_refine_ls_number_reflns 3995
_refine_ls_number_restraints 0
_refine_ls_restrained_S_all 1.038
_refine_ls_R_factor_all 0.0571
_refine_ls_R_factor_gt 0.0410
_refine_ls_shift/su_max 0.000
_refine_ls_shift/su_mean 0.000
_refine_ls_structure_factor_coef Fsqd
_refine_ls_weighting_details 'w=1/[\s^2^(Fo^2^)+(0.0489P)^2^+0.3890P] where P=(Fo^2^+2Fc^2^)/3'
_refine_ls_weighting_scheme calc
_refine_ls_wR_factor_gt 0.1003
_refine_ls_wR_factor_ref 0.1090
_reflns_Friedel_coverage 0.000
_reflns_number_gt 3045
_reflns_number_total 3995
_reflns_threshold_expression 'I > 2\s(I)'
_cod_data_source_file jo500749x_si_003.cif
_cod_data_source_block jc186a
_cod_depositor_comments 'Adding full bibliography for 4029430--4029431.cif.'
_cod_database_code 4029431
_shelx_space_group_comment
;

The symmetry employed for this shelxl refinement is uniquely defined

by the following loop, which should always be used as a source of

symmetry information in preference to the above space-group names.

They are only intended as comments.

;
_shelx_estimated_absorpt_t_min 0.976
_shelx_estimated_absorpt_t_max 0.984
_shelxl_version_number 2013-4

loop_
_space_group_symop_operation_xyz
'x, y, z'
'-x, y+1/2, -z+1/2'
'-x, -y, -z'
'x, -y-1/2, z-1/2'

loop_
_atom_site_label
_atom_site_type_symbol
_atom_site_fract_x
_atom_site_fract_y
_atom_site_fract_z
_atom_site_U_iso_or_equiv
_atom_site_adp_type
_atom_site_occupancy
_atom_site_site_symmetry_order
_atom_site_calc_flag
_atom_site_refinement_flags_posn
_atom_site_refinement_flags_adp
C1 C 0.76742(9) 0.70381(14) 0.46442(10) 0.0275(3) Uani 1 1 d . .
H1A H 0.8029 0.6738 0.4143 0.033 Uiso 1 1 calc R U
H1B H 0.7687 0.8109 0.4675 0.033 Uiso 1 1 calc R U
C2 C 0.82211(9) 0.64562(14) 0.57416(10) 0.0243(3) Uani 1 1 d . .
C3 C 0.86216(9) 0.74420(15) 0.65531(11) 0.0289(3) Uani 1 1 d . .
H3 H 0.8525 0.8448 0.6413 0.035 Uiso 1 1 calc R U
C4 C 0.91593(10) 0.69885(16) 0.75623(11) 0.0320(3) Uani 1 1 d . .
H4 H 0.9419 0.7682 0.8104 0.038 Uiso 1 1 calc R U
C5 C 0.93170(10) 0.55341(16) 0.77782(11) 0.0325(3) Uani 1 1 d . .
H5 H 0.9702 0.5222 0.8461 0.039 Uiso 1 1 calc R U
C6 C 0.89060(9) 0.45295(15) 0.69867(10) 0.0277(3) Uani 1 1 d . .
H6 H 0.8999 0.3526 0.7140 0.033 Uiso 1 1 calc R U
C7 C 0.83610(9) 0.49677(14) 0.59753(10) 0.0232(3) Uani 1 1 d . .
C8 C 0.78980(9) 0.38808(13) 0.51104(10) 0.0242(3) Uani 1 1 d . .
H8 H 0.7186 0.4110 0.4854 0.029 Uiso 1 1 calc R U
N9 N 0.82653(8) 0.40435(12) 0.41971(8) 0.0279(3) Uani 1 1 d . .
C10 C 0.75361(10) 0.36976(16) 0.31820(10) 0.0325(3) Uani 1 1 d . .
H10A H 0.7110 0.2911 0.3292 0.039 Uiso 1 1 calc R U
H10B H 0.7872 0.3344 0.2677 0.039 Uiso 1 1 calc R U
C11 C 0.69095(10) 0.50098(16) 0.27027(10) 0.0316(3) Uani 1 1 d . .
H11A H 0.7347 0.5790 0.2606 0.038 Uiso 1 1 calc R U
H11B H 0.6482 0.4738 0.1990 0.038 Uiso 1 1 calc R U
C12 C 0.62731(9) 0.56207(14) 0.33345(10) 0.0255(3) Uani 1 1 d . .
C13 C 0.52833(9) 0.52355(14) 0.30103(9) 0.0260(3) Uani 1 1 d . .
H13 H 0.5051 0.4585 0.2432 0.031 Uiso 1 1 calc R U
C14 C 0.46348(9) 0.57720(14) 0.35046(10) 0.0258(3) Uani 1 1 d . .
C15 C 0.49783(9) 0.67324(14) 0.43599(10) 0.0269(3) Uani 1 1 d . .
C16 C 0.59543(9) 0.70932(14) 0.47007(10) 0.0261(3) Uani 1 1 d . .
H16 H 0.6185 0.7726 0.5290 0.031 Uiso 1 1 calc R U
C17 C 0.66165(9) 0.65497(14) 0.42000(10) 0.0250(3) Uani 1 1 d . .
C18 C 0.79844(10) 0.23504(15) 0.54850(10) 0.0295(3) Uani 1 1 d . .
N19 N 0.80577(11) 0.11483(14) 0.56891(11) 0.0445(3) Uani 1 1 d . .
C20 C 0.92167(10) 0.33788(18) 0.43437(12) 0.0378(3) Uani 1 1 d . .
H20A H 0.9665 0.3680 0.5028 0.057 Uiso 1 1 calc R U
H20B H 0.9474 0.3687 0.3771 0.057 Uiso 1 1 calc R U
H20C H 0.9150 0.2323 0.4330 0.057 Uiso 1 1 calc R U
O21 O 0.36612(7) 0.54643(11) 0.32312(7) 0.0339(2) Uani 1 1 d . .
C22 C 0.32883(11) 0.44572(16) 0.23950(11) 0.0350(3) Uani 1 1 d . .
H22A H 0.3375 0.4841 0.1738 0.053 Uiso 1 1 calc R U
H22B H 0.2593 0.4298 0.2295 0.053 Uiso 1 1 calc R U
H22C H 0.3639 0.3538 0.2574 0.053 Uiso 1 1 calc R U
O23 O 0.42823(7) 0.72369(11) 0.47826(8) 0.0374(3) Uani 1 1 d . .
C24 C 0.45916(11) 0.81802(17) 0.56650(12) 0.0385(4) Uani 1 1 d . .
H24A H 0.5072 0.7686 0.6249 0.058 Uiso 1 1 calc R U
H24B H 0.4029 0.8462 0.5893 0.058 Uiso 1 1 calc R U
H24C H 0.4887 0.9046 0.5464 0.058 Uiso 1 1 calc R U

loop_
_atom_site_aniso_label
_atom_site_aniso_U_11
_atom_site_aniso_U_22
_atom_site_aniso_U_33
_atom_site_aniso_U_23
_atom_site_aniso_U_13
_atom_site_aniso_U_12
C1 0.0263(7) 0.0252(7) 0.0309(7) 0.0060(5) 0.0085(5) 0.0004(5)
C2 0.0191(6) 0.0266(7) 0.0286(6) 0.0013(5) 0.0093(5) -0.0009(5)
C3 0.0235(7) 0.0261(7) 0.0385(7) -0.0026(6) 0.0116(5) -0.0029(5)
C4 0.0249(7) 0.0393(8) 0.0320(7) -0.0077(6) 0.0090(5) -0.0079(6)
C5 0.0247(7) 0.0445(8) 0.0266(6) 0.0015(6) 0.0054(5) -0.0001(6)
C6 0.0252(7) 0.0301(7) 0.0285(6) 0.0037(5) 0.0093(5) 0.0033(5)
C7 0.0201(6) 0.0258(6) 0.0260(6) 0.0004(5) 0.0106(5) 0.0007(5)
C8 0.0255(7) 0.0230(6) 0.0253(6) 0.0023(5) 0.0096(5) 0.0037(5)
N9 0.0280(6) 0.0337(6) 0.0251(5) 0.0012(5) 0.0125(4) 0.0053(5)
C10 0.0353(8) 0.0393(8) 0.0251(6) -0.0039(6) 0.0125(6) 0.0047(6)
C11 0.0313(7) 0.0433(8) 0.0217(6) 0.0032(6) 0.0104(5) 0.0037(6)
C12 0.0276(7) 0.0267(6) 0.0229(6) 0.0060(5) 0.0088(5) 0.0039(5)
C13 0.0294(7) 0.0268(7) 0.0207(6) 0.0014(5) 0.0057(5) 0.0019(5)
C14 0.0238(6) 0.0259(7) 0.0258(6) 0.0026(5) 0.0050(5) 0.0012(5)
C15 0.0277(7) 0.0266(7) 0.0271(6) 0.0009(5) 0.0093(5) 0.0043(5)
C16 0.0284(7) 0.0232(6) 0.0248(6) 0.0004(5) 0.0053(5) 0.0009(5)
C17 0.0249(7) 0.0237(6) 0.0260(6) 0.0077(5) 0.0072(5) 0.0025(5)
C18 0.0327(7) 0.0281(7) 0.0292(7) 0.0001(5) 0.0114(5) 0.0027(6)
N19 0.0584(9) 0.0287(7) 0.0472(8) 0.0040(6) 0.0172(7) 0.0044(6)
C20 0.0309(8) 0.0475(9) 0.0394(8) -0.0012(7) 0.0172(6) 0.0074(7)
O21 0.0255(5) 0.0399(6) 0.0358(5) -0.0111(4) 0.0086(4) -0.0033(4)
C22 0.0309(8) 0.0383(8) 0.0356(7) -0.0097(6) 0.0095(6) -0.0070(6)
O23 0.0285(5) 0.0457(6) 0.0389(5) -0.0166(5) 0.0115(4) 0.0002(4)
C24 0.0390(8) 0.0387(8) 0.0406(8) -0.0128(7) 0.0163(7) -0.0018(7)

loop_
_atom_type_symbol
_atom_type_description
_atom_type_scat_dispersion_real
_atom_type_scat_dispersion_imag
_atom_type_scat_source
C C 0.0033 0.0016 'International Tables Vol C Tables 4.2.6.8 and 6.1.1.4'
H H 0.0000 0.0000 'International Tables Vol C Tables 4.2.6.8 and 6.1.1.4'
N N 0.0061 0.0033 'International Tables Vol C Tables 4.2.6.8 and 6.1.1.4'
O O 0.0106 0.0060 'International Tables Vol C Tables 4.2.6.8 and 6.1.1.4'

loop_
_geom_angle_atom_site_label_1
_geom_angle_atom_site_label_2
_geom_angle_atom_site_label_3
_geom_angle
C2 C1 C17 115.50(10)
C2 C1 H1A 108.4
C17 C1 H1A 108.4
C2 C1 H1B 108.4
C17 C1 H1B 108.4
H1A C1 H1B 107.5
C3 C2 C7 118.06(12)
C3 C2 C1 118.51(12)
C7 C2 C1 123.42(11)
C4 C3 C2 121.57(13)
C4 C3 H3 119.2
C2 C3 H3 119.2
C5 C4 C3 120.13(13)
C5 C4 H4 119.9
C3 C4 H4 119.9
C4 C5 C6 119.28(13)
C4 C5 H5 120.4
C6 C5 H5 120.4
C5 C6 C7 121.17(13)
C5 C6 H6 119.4
C7 C6 H6 119.4
C6 C7 C2 119.75(12)
C6 C7 C8 121.61(12)
C2 C7 C8 118.63(11)
N9 C8 C18 110.89(10)
N9 C8 C7 111.59(10)
C18 C8 C7 113.82(10)
N9 C8 H8 106.7
C18 C8 H8 106.7
C7 C8 H8 106.7
C20 N9 C8 113.89(11)
C20 N9 C10 114.39(11)
C8 N9 C10 113.28(10)
N9 C10 C11 112.06(11)
N9 C10 H10A 109.2
C11 C10 H10A 109.2
N9 C10 H10B 109.2
C11 C10 H10B 109.2
H10A C10 H10B 107.9
C12 C11 C10 116.33(11)
C12 C11 H11A 108.2
C10 C11 H11A 108.2
C12 C11 H11B 108.2
C10 C11 H11B 108.2
H11A C11 H11B 107.4
C17 C12 C13 118.79(11)
C17 C12 C11 123.72(12)
C13 C12 C11 117.48(12)
C14 C13 C12 122.15(12)
C14 C13 H13 118.9
C12 C13 H13 118.9
O21 C14 C13 125.77(12)
O21 C14 C15 115.33(11)
C13 C14 C15 118.90(12)
O23 C15 C16 125.65(12)
O23 C15 C14 114.91(11)
C16 C15 C14 119.44(12)
C15 C16 C17 121.82(12)
C15 C16 H16 119.1
C17 C16 H16 119.1
C12 C17 C16 118.87(12)
C12 C17 C1 124.24(11)
C16 C17 C1 116.89(12)
N19 C18 C8 174.15(14)
N9 C20 H20A 109.5
N9 C20 H20B 109.5
H20A C20 H20B 109.5
N9 C20 H20C 109.5
H20A C20 H20C 109.5
H20B C20 H20C 109.5
C14 O21 C22 117.27(10)
O21 C22 H22A 109.5
O21 C22 H22B 109.5
H22A C22 H22B 109.5
O21 C22 H22C 109.5
H22A C22 H22C 109.5
H22B C22 H22C 109.5
C15 O23 C24 117.36(11)
O23 C24 H24A 109.5
O23 C24 H24B 109.5
H24A C24 H24B 109.5
O23 C24 H24C 109.5
H24A C24 H24C 109.5
H24B C24 H24C 109.5

loop_
_geom_bond_atom_site_label_1
_geom_bond_atom_site_label_2
_geom_bond_distance
C1 C2 1.5245(18)
C1 C17 1.5248(18)
C1 H1A 0.9900
C1 H1B 0.9900
C2 C3 1.3926(18)
C2 C7 1.4106(18)
C3 C4 1.3897(19)
C3 H3 0.9500
C4 C5 1.378(2)
C4 H4 0.9500
C5 C6 1.3902(19)
C5 H5 0.9500
C6 C7 1.3906(17)
C6 H6 0.9500
C7 C8 1.5165(17)
C8 N9 1.4647(15)
C8 C18 1.4909(18)
C8 H8 1.0000
N9 C20 1.4590(17)
N9 C10 1.4677(17)
C10 C11 1.529(2)
C10 H10A 0.9900
C10 H10B 0.9900
C11 C12 1.5222(18)
C11 H11A 0.9900
C11 H11B 0.9900
C12 C17 1.3960(18)
C12 C13 1.4037(18)
C13 C14 1.3828(18)
C13 H13 0.9500
C14 O21 1.3668(15)
C14 C15 1.4046(18)
C15 O23 1.3677(16)
C15 C16 1.3799(18)
C16 C17 1.4068(18)
C16 H16 0.9500
C18 N19 1.1403(18)
C20 H20A 0.9800
C20 H20B 0.9800
C20 H20C 0.9800
O21 C22 1.4204(16)
C22 H22A 0.9800
C22 H22B 0.9800
C22 H22C 0.9800
O23 C24 1.4161(17)
C24 H24A 0.9800
C24 H24B 0.9800
C24 H24C 0.9800

loop_
_geom_torsion_atom_site_label_1
_geom_torsion_atom_site_label_2
_geom_torsion_atom_site_label_3
_geom_torsion_atom_site_label_4
_geom_torsion
C17 C1 C2 C3 -121.76(13)
C17 C1 C2 C7 59.57(16)
C7 C2 C3 C4 1.11(18)
C1 C2 C3 C4 -177.63(12)
C2 C3 C4 C5 0.7(2)
C3 C4 C5 C6 -2.1(2)
C4 C5 C6 C7 1.7(2)
C5 C6 C7 C2 0.13(18)
C5 C6 C7 C8 -179.16(12)
C3 C2 C7 C6 -1.50(18)
C1 C2 C7 C6 177.17(11)
C3 C2 C7 C8 177.81(11)
C1 C2 C7 C8 -3.52(18)
C6 C7 C8 N9 -119.56(12)
C2 C7 C8 N9 61.14(14)
C6 C7 C8 C18 6.88(17)
C2 C7 C8 C18 -172.42(11)
C18 C8 N9 C20 -48.28(15)
C7 C8 N9 C20 79.74(14)
C18 C8 N9 C10 84.74(14)
C7 C8 N9 C10 -147.24(11)
C20 N9 C10 C11 -139.90(12)
C8 N9 C10 C11 87.32(13)
N9 C10 C11 C12 -63.80(16)
C10 C11 C12 C17 80.97(17)
C10 C11 C12 C13 -99.98(14)
C17 C12 C13 C14 1.50(19)
C11 C12 C13 C14 -177.60(12)
C12 C13 C14 O21 179.25(12)
C12 C13 C14 C15 -0.07(19)
O21 C14 C15 O23 -1.01(17)
C13 C14 C15 O23 178.39(11)
O21 C14 C15 C16 179.24(11)
C13 C14 C15 C16 -1.37(19)
O23 C15 C16 C17 -178.33(12)
C14 C15 C16 C17 1.40(19)
C13 C12 C17 C16 -1.46(18)
C11 C12 C17 C16 177.58(12)
C13 C12 C17 C1 179.13(11)
C11 C12 C17 C1 -1.83(19)
C15 C16 C17 C12 0.04(19)
C15 C16 C17 C1 179.49(11)
C2 C1 C17 C12 -111.57(14)
C2 C1 C17 C16 69.01(15)
C13 C14 O21 C22 2.86(19)
C15 C14 O21 C22 -177.80(12)
C16 C15 O23 C24 -1.9(2)
C14 C15 O23 C24 178.41(12)
